data_4076666
loop_
_publ_author_name
'Spannenberg, Anke'
'Baumann, Wolfgang'
'Becke, Sigurd'
'Rosenthal, Uwe'

_publ_section_title
;
 Five-Membered Titanacyclocumulenes that Contain Linked
 Amido&#x2212;Cyclopentadienyl Ligands
;
_journal_issue 7
_journal_name_full Organometallics
_journal_page_first 1512
_journal_paper_doi 10.1021/om0108954
_journal_volume 21
_journal_year 2002
_chemical_formula_sum 'C56 H90 N2 O4 Si2 Ti2'
_chemical_formula_weight 1007.28
_chemical_name_systematic
; 
 ? 
;
_space_group_IT_number 2
_symmetry_cell_setting triclinic
_symmetry_space_group_name_Hall '-P 1'
_symmetry_space_group_name_H-M 'P -1'
_atom_sites_solution_hydrogens geom
_atom_sites_solution_primary direct
_atom_sites_solution_secondary difmap
_audit_creation_method SHELXL
_cell_angle_alpha 85.00(3)
_cell_angle_beta 79.14(3)
_cell_angle_gamma 83.65(3)
_cell_formula_units_Z 1
_cell_length_a 10.382(2)
_cell_length_b 11.219(2)
_cell_length_c 12.817(3)
_cell_measurement_reflns_used 5000
_cell_measurement_temperature 293(2)
_cell_measurement_theta_max 20
_cell_measurement_theta_min 4
_cell_volume 1453.8(5)
_computing_cell_refinement STOE-CELL
_computing_data_collection STOE-EXPOSE
_computing_data_reduction STOE-INTEGRATE
_computing_molecular_graphics XP
_computing_publication_material SHELXL-93
_computing_structure_refinement 'SHELXL-93 (Sheldrick, 1993)'
_computing_structure_solution 'SHELXS-86 (Sheldrick, 1990)'
_diffrn_ambient_temperature 293(2)
_diffrn_measurement_device STOE-IPDS
_diffrn_measurement_method 'LASER SCANNED IMAGING PLATE'
_diffrn_radiation_monochromator graphite
_diffrn_radiation_source 'fine-focus sealed tube'
_diffrn_radiation_type MoK\a
_diffrn_radiation_wavelength 0.71073
_diffrn_reflns_av_R_equivalents 0.0000
_diffrn_reflns_av_sigmaI/netI 0.2046
_diffrn_reflns_limit_h_max 11
_diffrn_reflns_limit_h_min -11
_diffrn_reflns_limit_k_max 12
_diffrn_reflns_limit_k_min -12
_diffrn_reflns_limit_l_max 14
_diffrn_reflns_limit_l_min 0
_diffrn_reflns_number 3612
_diffrn_reflns_theta_max 22.50
_diffrn_reflns_theta_min 1.62
_diffrn_standards_interval_time 360
_diffrn_standards_number 50-250
_exptl_absorpt_coefficient_mu 0.358
_exptl_absorpt_correction_type NO
_exptl_crystal_colour YELLOW-ORANGE
_exptl_crystal_density_diffrn 1.151
_exptl_crystal_description PRISM
_exptl_crystal_F_000 544
_exptl_crystal_size_max 0.3
_exptl_crystal_size_mid 0.2
_exptl_crystal_size_min 0.1
_refine_diff_density_max 0.247
_refine_diff_density_min -0.223
_refine_diff_density_rms 0.045
_refine_ls_extinction_method none
_refine_ls_goodness_of_fit_all 0.734
_refine_ls_goodness_of_fit_obs 0.981
_refine_ls_matrix_type full
_refine_ls_number_parameters 295
_refine_ls_number_reflns 3611
_refine_ls_number_restraints 15
_refine_ls_restrained_S_all 1.267
_refine_ls_restrained_S_obs 0.975
_refine_ls_R_factor_all 0.1288
_refine_ls_R_factor_obs 0.0481
_refine_ls_shift/esd_max 0.000
_refine_ls_shift/esd_mean 0.000
_refine_ls_structure_factor_coef Fsqd
_refine_ls_weighting_details 'w=1/[\s^2^(Fo^2^)+(0.0173P)^2^+0.0000P] where P=(Fo^2^+2Fc^2^)/3'
_refine_ls_weighting_scheme calc
_refine_ls_wR_factor_all 0.1505
_refine_ls_wR_factor_obs 0.0738
_reflns_number_observed 1624
_reflns_number_total 3612
_reflns_observed_criterion >2sigma(I)
_cod_data_source_file om0108954.cif
_cod_data_source_block 231
_cod_depositor_comments
;
The following automatic conversions were performed:

'_symmetry_cell_setting' value 'TRICLINIC' changed to 'triclinic'
according to /home/saulius/struct/CIF-dictionaries/cif_core.dic
dictionary named 'cif_core.dic' version 2.4.1 from 2010-06-29.

Automatic conversion script
Id: cif_fix_values 1715 2011-07-08 13:25:40Z adriana 

The following automatic conversions were performed:

'_refine_ls_weighting_scheme' value 'calc
w=1/[\s^2^(Fo^2^)+(0.0173P)^2^+0.0000P] where P=(Fo^2^+2Fc^2^)/3' was
changed to 'calc'. New tag '_refine_ls_weighting_details' was
created. The value of the new tag was set to
'w=1/[\s^2^(Fo^2^)+(0.0173P)^2^+0.0000P] where P=(Fo^2^+2Fc^2^)/3'.

Automatic conversion script
Id: cif_fix_values 3143 2015-03-26 13:38:13Z robertas 
;
_cod_original_sg_symbol_H-M P-1
_cod_database_code 4076666

loop_
_symmetry_equiv_pos_as_xyz
'x, y, z'
'-x, -y, -z'

loop_
_atom_site_aniso_label
_atom_site_aniso_U_11
_atom_site_aniso_U_22
_atom_site_aniso_U_33
_atom_site_aniso_U_23
_atom_site_aniso_U_13
_atom_site_aniso_U_12
C1 0.019(4) 0.046(4) 0.036(3) 0.000(3) -0.002(3) -0.012(3)
C2 0.030(4) 0.034(3) 0.037(3) -0.001(3) -0.005(3) 0.002(3)
C3 0.031(4) 0.031(3) 0.040(3) 0.005(3) -0.009(3) -0.007(3)
C4 0.051(5) 0.031(4) 0.045(4) 0.004(3) -0.002(3) 0.002(3)
C5 0.054(5) 0.066(4) 0.084(5) 0.004(3) -0.007(4) 0.015(3)
C6 0.051(5) 0.066(4) 0.017(3) 0.002(3) -0.009(3) -0.012(4)
C7 0.049(5) 0.056(4) 0.037(3) -0.004(3) -0.018(3) -0.011(3)
C8 0.054(5) 0.052(4) 0.033(3) 0.000(3) -0.013(3) -0.024(4)
C9 0.072(5) 0.041(4) 0.036(3) -0.011(3) -0.020(3) -0.010(4)
C10 0.062(5) 0.064(4) 0.025(3) -0.010(3) -0.015(3) -0.007(4)
C11 0.073(6) 0.092(5) 0.039(4) -0.024(3) -0.004(3) 0.024(4)
C12 0.087(6) 0.148(6) 0.042(4) 0.006(4) 0.007(3) -0.046(5)
C13 0.088(6) 0.093(5) 0.068(4) 0.043(4) -0.037(4) -0.029(4)
C14 0.046(5) 0.048(4) 0.056(4) 0.017(3) -0.012(3) -0.023(3)
C15 0.068(5) 0.060(4) 0.069(4) -0.007(3) -0.027(3) -0.026(3)
C16 0.036(4) 0.047(4) 0.044(4) -0.006(3) -0.001(3) 0.005(3)
C17 0.045(4) 0.055(4) 0.039(4) -0.003(3) 0.003(3) 0.000(3)
C18 0.066(5) 0.068(4) 0.047(4) -0.005(3) 0.005(3) 0.003(3)
C20 0.048(6) 0.112(6) 0.080(5) 0.011(4) -0.014(4) -0.025(4)
C21 0.107(6) 0.070(5) 0.103(5) 0.041(4) -0.033(4) -0.050(4)
C22 0.045(5) 0.094(5) 0.062(4) -0.003(3) -0.026(3) -0.010(4)
C23 0.138(7) 0.040(4) 0.073(4) -0.012(3) -0.037(4) -0.003(4)
C24 0.079(5) 0.040(4) 0.090(5) -0.013(3) -0.011(4) -0.003(3)
C25 0.077(5) 0.040(4) 0.078(5) 0.015(3) -0.005(4) 0.008(3)
C26 0.065(5) 0.083(5) 0.070(4) 0.005(4) -0.010(4) -0.048(4)
N 0.040(3) 0.043(3) 0.038(3) 0.011(2) -0.005(2) -0.014(2)
O1 0.037(3) 0.045(2) 0.026(2) 0.006(2) -0.008(2) 0.002(2)
O2 0.035(2) 0.033(2) 0.028(2) -0.003(2) -0.006(2) -0.001(2)
Si 0.0546(14) 0.0786(14) 0.0389(11) 0.0181(9) -0.0100(9) -0.0222(10)
Ti 0.0376(8) 0.0407(7) 0.0269(6) 0.0034(5) -0.0077(5) -0.0053(5)

loop_
_atom_site_label
_atom_site_type_symbol
_atom_site_fract_x
_atom_site_fract_y
_atom_site_fract_z
_atom_site_U_iso_or_equiv
_atom_site_thermal_displace_type
_atom_site_occupancy
_atom_site_calc_flag
_atom_site_refinement_flags
_atom_site_disorder_group
C1 C 0.1453(5) 0.4742(4) -0.0585(4) 0.0332(13) Uani 1 d . .
C2 C 0.2263(5) 0.3579(4) -0.0584(4) 0.0341(13) Uani 1 d . .
C3 C 0.2172(5) 0.2941(4) 0.0374(4) 0.0336(13) Uani 1 d . .
C4 C 0.2930(6) 0.1662(4) 0.0397(4) 0.0442(15) Uani 1 d . .
C5 C 0.4433(6) 0.1804(5) 0.0122(4) 0.071(2) Uani 1 d . .
H5A H 0.4635(6) 0.2226(5) -0.0564(4) 0.106 Uiso 1 calc R .
H5B H 0.4918(6) 0.1025(5) 0.0111(4) 0.106 Uiso 1 calc R .
H5C H 0.4673(6) 0.2250(5) 0.0651(4) 0.106 Uiso 1 calc R .
C6 C 0.1150(6) 0.4006(5) 0.3345(3) 0.044(2) Uani 1 d . .
C7 C 0.2433(6) 0.4062(5) 0.2687(4) 0.046(2) Uani 1 d . .
C8 C 0.2441(6) 0.5160(5) 0.2054(4) 0.0442(15) Uani 1 d . .
C9 C 0.1212(7) 0.5829(5) 0.2342(4) 0.047(2) Uani 1 d . .
C10 C 0.0413(6) 0.5135(5) 0.3123(4) 0.049(2) Uani 1 d . .
C11 C -0.0982(6) 0.5532(5) 0.3644(4) 0.070(2) Uani 1 d . .
H11A H -0.1319(6) 0.4906(5) 0.4147(4) 0.105 Uiso 1 calc R .
H11B H -0.1525(6) 0.5695(5) 0.3110(4) 0.105 Uiso 1 calc R .
H11C H -0.0987(6) 0.6246(5) 0.4007(4) 0.105 Uiso 1 calc R .
C12 C -0.1118(6) 0.2790(6) 0.4871(4) 0.093(2) Uani 1 d . .
H12A H -0.1522(6) 0.2050(6) 0.5026(4) 0.139 Uiso 1 calc R .
H12B H -0.1756(6) 0.3424(6) 0.4692(4) 0.139 Uiso 1 calc R .
H12C H -0.0794(6) 0.2982(6) 0.5484(4) 0.139 Uiso 1 calc R .
C13 C 0.1333(6) 0.1271(5) 0.4184(4) 0.082(2) Uani 1 d . .
H13A H 0.0813(6) 0.0601(5) 0.4365(4) 0.122 Uiso 1 calc R .
H13B H 0.1663(6) 0.1451(5) 0.4798(4) 0.122 Uiso 1 calc R .
H13C H 0.2059(6) 0.1074(5) 0.3622(4) 0.122 Uiso 1 calc R .
C14 C -0.1172(6) 0.1923(5) 0.2207(4) 0.050(2) Uani 1 d . .
C15 C -0.1009(5) 0.1896(4) 0.0996(4) 0.062(2) Uani 1 d . .
H15A H -0.0148(5) 0.1527(4) 0.0718(4) 0.092 Uiso 1 calc R .
H15B H -0.1111(5) 0.2703(4) 0.0684(4) 0.092 Uiso 1 calc R .
H15C H -0.1665(5) 0.1443(4) 0.0827(4) 0.092 Uiso 1 calc R .
C16 C 0.3025(5) 0.3244(4) -0.1603(4) 0.0437(15) Uani 1 d . .
C17 C 0.3664(6) 0.2995(5) -0.2424(4) 0.048(2) Uani 1 d . .
C18 C 0.4553(5) 0.2583(4) -0.3423(4) 0.063(2) Uani 1 d D .
C20 C -0.2541(6) 0.2510(5) 0.2645(4) 0.080(2) Uani 1 d . .
H20A H -0.2646(6) 0.2528(5) 0.3404(4) 0.120 Uiso 1 calc R .
H20B H -0.3196(6) 0.2057(5) 0.2475(4) 0.120 Uiso 1 calc R .
H20C H -0.2642(6) 0.3317(5) 0.2332(4) 0.120 Uiso 1 calc R .
C21 C -0.1037(6) 0.0620(5) 0.2691(5) 0.091(2) Uani 1 d . .
H21A H -0.0177(6) 0.0244(5) 0.2419(5) 0.137 Uiso 1 calc R .
H21B H -0.1695(6) 0.0183(5) 0.2504(5) 0.137 Uiso 1 calc R .
H21C H -0.1153(6) 0.0622(5) 0.3452(5) 0.137 Uiso 1 calc R .
C22 C 0.3657(6) 0.3262(5) 0.2797(4) 0.065(2) Uani 1 d . .
H22A H 0.3431(6) 0.2568(5) 0.3260(4) 0.098 Uiso 1 calc R .
H22B H 0.4239(6) 0.3692(5) 0.3091(4) 0.098 Uiso 1 calc R .
H22C H 0.4087(6) 0.3012(5) 0.2109(4) 0.098 Uiso 1 calc R .
C23 C 0.0815(6) 0.7077(5) 0.1897(4) 0.081(2) Uani 1 d . .
H23A H 0.1532(6) 0.7353(5) 0.1378(4) 0.121 Uiso 1 calc R .
H23B H 0.0598(6) 0.7611(5) 0.2463(4) 0.121 Uiso 1 calc R .
H23C H 0.0061(6) 0.7059(5) 0.1567(4) 0.121 Uiso 1 calc R .
C24 C 0.2554(6) 0.0861(4) -0.0384(4) 0.070(2) Uani 1 d . .
H24A H 0.2696(6) 0.1251(4) -0.1087(4) 0.105 Uiso 1 calc R .
H24B H 0.1642(6) 0.0723(4) -0.0174(4) 0.105 Uiso 1 calc R .
H24C H 0.3089(6) 0.0106(4) -0.0381(4) 0.105 Uiso 1 calc R .
C25 C 0.2681(6) 0.0988(4) 0.1490(4) 0.069(2) Uani 1 d . .
H25A H 0.2904(6) 0.1459(4) 0.2009(4) 0.103 Uiso 1 calc R .
H25B H 0.3215(6) 0.0232(4) 0.1472(4) 0.103 Uiso 1 calc R .
H25C H 0.1768(6) 0.0848(4) 0.1679(4) 0.103 Uiso 1 calc R .
C26 C 0.3585(6) 0.5540(5) 0.1253(4) 0.070(2) Uani 1 d . .
H26A H 0.4296(6) 0.4912(5) 0.1215(4) 0.105 Uiso 1 calc R .
H26B H 0.3866(6) 0.6257(5) 0.1461(4) 0.105 Uiso 1 calc R .
H26C H 0.3329(6) 0.5695(5) 0.0569(4) 0.105 Uiso 1 calc R .
N N -0.0153(4) 0.2632(3) 0.2468(3) 0.0411(12) Uani 1 d . .
O1 O -0.1123(3) 0.4751(3) 0.1437(2) 0.0368(9) Uani 1 d . .
O2 O 0.1084(3) 0.5203(2) 0.0313(2) 0.0322(9) Uani 1 d . .
Si Si 0.0279(2) 0.26235(15) 0.37264(12) 0.0573(5) Uani 1 d . .
Ti Ti 0.07264(10) 0.39784(8) 0.16395(7) 0.0350(3) Uani 1 d . .
C19A C 0.4618(16) 0.3569(10) -0.4336(9) 0.106(6) Uiso 0.50 d PD 1
H19A H 0.5192(16) 0.3274(10) -0.4957(9) 0.158 Uiso 0.50 calc PR 1
H19B H 0.4952(16) 0.4260(10) -0.4128(9) 0.158 Uiso 0.50 calc PR 1
H19C H 0.3752(16) 0.3790(10) -0.4493(9) 0.158 Uiso 0.50 calc PR 1
C27A C 0.5900(7) 0.2089(10) -0.3153(9) 0.058(4) Uiso 0.50 d PD 1
H27A H 0.6474(7) 0.1824(10) -0.3785(9) 0.087 Uiso 0.50 calc PR 1
H27B H 0.5790(7) 0.1424(10) -0.2630(9) 0.087 Uiso 0.50 calc PR 1
H27C H 0.6277(7) 0.2710(10) -0.2876(9) 0.087 Uiso 0.50 calc PR 1
C28A C 0.3977(14) 0.1505(10) -0.3764(11) 0.105(6) Uiso 0.50 d PD 1
H28A H 0.4523(14) 0.1221(10) -0.4401(11) 0.157 Uiso 0.50 calc PR 1
H28B H 0.3103(14) 0.1748(10) -0.3896(11) 0.157 Uiso 0.50 calc PR 1
H28C H 0.3944(14) 0.0873(10) -0.3207(11) 0.157 Uiso 0.50 calc PR 1
C19B C 0.5155(13) 0.3695(8) -0.4021(9) 0.066(4) Uiso 0.50 d PD 2
H19D H 0.5729(13) 0.3464(8) -0.4665(9) 0.099 Uiso 0.50 calc PR 2
H19E H 0.5648(13) 0.4038(8) -0.3579(9) 0.099 Uiso 0.50 calc PR 2
H19F H 0.4463(13) 0.4277(8) -0.4192(9) 0.099 Uiso 0.50 calc PR 2
C27B C 0.5558(11) 0.1547(10) -0.3150(11) 0.089(5) Uiso 0.50 d PD 2
H27D H 0.6117(11) 0.1293(10) -0.3793(11) 0.133 Uiso 0.50 calc PR 2
H27E H 0.5101(11) 0.0885(10) -0.2794(11) 0.133 Uiso 0.50 calc PR 2
H27F H 0.6084(11) 0.1815(10) -0.2691(11) 0.133 Uiso 0.50 calc PR 2
C28B C 0.3726(12) 0.2107(11) -0.4144(9) 0.077(4) Uiso 0.50 d PD 2
H28D H 0.4292(12) 0.1845(11) -0.4780(9) 0.115 Uiso 0.50 calc PR 2
H28E H 0.3086(12) 0.2736(11) -0.4327(9) 0.115 Uiso 0.50 calc PR 2
H28F H 0.3284(12) 0.1444(11) -0.3774(9) 0.115 Uiso 0.50 calc PR 2

loop_
_atom_type_symbol
_atom_type_description
_atom_type_scat_dispersion_real
_atom_type_scat_dispersion_imag
_atom_type_scat_source
C C 0.0033 0.0016 'International Tables Vol C Tables 4.2.6.8 and 6.1.1.4'
H H 0.0000 0.0000 'International Tables Vol C Tables 4.2.6.8 and 6.1.1.4'
N N 0.0061 0.0033 'International Tables Vol C Tables 4.2.6.8 and 6.1.1.4'
O O 0.0106 0.0060 'International Tables Vol C Tables 4.2.6.8 and 6.1.1.4'
Si Si 0.0817 0.0704 'International Tables Vol C Tables 4.2.6.8 and 6.1.1.4'
Ti Ti 0.2776 0.4457 'International Tables Vol C Tables 4.2.6.8 and 6.1.1.4'

loop_
_geom_angle_atom_site_label_1
_geom_angle_atom_site_label_2
_geom_angle_atom_site_label_3
_geom_angle
_geom_angle_site_symmetry_1
O1 C1 O2 122.0(5) 2_565
O1 C1 C2 121.5(5) 2_565
O2 C1 C2 116.5(4) .
C3 C2 C16 128.3(5) .
C3 C2 C1 115.4(4) .
C16 C2 C1 116.3(4) .
C2 C3 C4 117.2(4) .
C2 C3 Ti 109.8(3) .
C4 C3 Ti 132.8(3) .
C25 C4 C24 106.5(4) .
C25 C4 C5 106.6(4) .
C24 C4 C5 110.0(4) .
C25 C4 C3 113.0(4) .
C24 C4 C3 112.4(4) .
C5 C4 C3 108.1(4) .
C7 C6 C10 105.8(5) .
C7 C6 Si 125.7(4) .
C10 C6 Si 119.8(5) .
C7 C6 Ti 76.9(3) .
C10 C6 Ti 73.3(3) .
Si C6 Ti 88.9(2) .
C8 C7 C6 108.7(5) .
C8 C7 C22 123.0(5) .
C6 C7 C22 127.0(5) .
C8 C7 Ti 75.7(3) .
C6 C7 Ti 67.9(3) .
C22 C7 Ti 132.6(3) .
C9 C8 C7 108.2(5) .
C9 C8 C26 126.9(5) .
C7 C8 C26 124.9(6) .
C9 C8 Ti 72.7(3) .
C7 C8 Ti 70.9(3) .
C26 C8 Ti 123.8(3) .
C10 C9 C8 108.4(5) .
C10 C9 C23 125.6(6) .
C8 C9 C23 126.0(5) .
C10 C9 Ti 68.2(3) .
C8 C9 Ti 74.3(3) .
C23 C9 Ti 123.4(3) .
C9 C10 C6 108.8(5) .
C9 C10 C11 125.0(6) .
C6 C10 C11 126.2(5) .
C9 C10 Ti 77.9(3) .
C6 C10 Ti 70.7(3) .
C11 C10 Ti 118.4(4) .
N C14 C20 109.4(5) .
N C14 C15 109.4(4) .
C20 C14 C15 109.3(4) .
N C14 C21 111.2(4) .
C20 C14 C21 108.9(5) .
C15 C14 C21 108.5(5) .
C17 C16 C2 178.2(6) .
C16 C17 C18 174.7(6) .
C17 C18 C27B 110.4(6) .
C17 C18 C19A 111.9(7) .
C17 C18 C27A 108.8(6) .
C19A C18 C27A 114.3(8) .
C17 C18 C19B 107.2(6) .
C27B C18 C19B 115.0(8) .
C17 C18 C28B 109.5(6) .
C27B C18 C28B 107.5(8) .
C19B C18 C28B 107.2(8) .
C17 C18 C28A 107.5(7) .
C19A C18 C28A 108.3(8) .
C27A C18 C28A 105.7(8) .
C14 N Si 125.1(3) .
C14 N Ti 129.8(3) .
Si N Ti 104.1(2) .
C1 O1 Ti 127.3(3) 2_565
C1 O2 Ti 115.7(3) .
N Si C6 92.3(2) .
N Si C12 116.0(2) .
C6 Si C12 113.7(3) .
N Si C13 117.8(2) .
C6 Si C13 114.7(3) .
C12 Si C13 102.9(3) .
N Si Ti 40.62(12) .
C6 Si Ti 51.78(14) .
C12 Si Ti 130.1(2) .
C13 Si Ti 126.8(2) .
N Ti O1 87.5(2) .
N Ti O2 153.51(14) .
O1 Ti O2 75.28(12) .
N Ti C3 99.9(2) .
O1 Ti C3 124.07(15) .
O2 Ti C3 74.56(14) .
N Ti C6 74.5(2) .
O1 Ti C6 114.7(2) .
O2 Ti C6 130.9(2) .
C3 Ti C6 120.8(2) .
N Ti C10 93.0(2) .
O1 Ti C10 85.4(2) .
O2 Ti C10 105.3(2) .
C3 Ti C10 148.0(2) .
C6 Ti C10 36.0(2) .
N Ti C7 98.2(2) .
O1 Ti C7 142.5(2) .
O2 Ti C7 107.7(2) .
C3 Ti C7 91.6(2) .
C6 Ti C7 35.2(2) .
C10 Ti C7 57.4(2) .
N Ti C9 126.7(2) .
O1 Ti C9 91.4(2) .
O2 Ti C9 74.62(15) .
C3 Ti C9 123.5(2) .
C6 Ti C9 57.9(2) .
C10 Ti C9 33.9(2) .
C7 Ti C9 55.6(2) .
N Ti C8 130.2(2) .
O1 Ti C8 122.7(2) .
O2 Ti C8 76.27(15) .
C3 Ti C8 93.8(2) .
C6 Ti C8 57.6(2) .
C10 Ti C8 56.3(2) .
C7 Ti C8 33.39(15) .
C9 Ti C8 33.0(2) .
N Ti Si 35.29(11) .
O1 Ti Si 104.74(10) .
O2 Ti Si 169.59(10) .
C3 Ti Si 112.80(13) .
C6 Ti Si 39.29(13) .
C10 Ti Si 64.51(15) .
C7 Ti Si 65.71(14) .
C9 Ti Si 95.00(13) .
C8 Ti Si 95.48(13) .

loop_
_geom_bond_atom_site_label_1
_geom_bond_atom_site_label_2
_geom_bond_distance
_geom_bond_site_symmetry_2
C1 O1 1.274(5) 2_565
C1 O2 1.278(5) .
C1 C2 1.472(6) .
C2 C3 1.359(5) .
C2 C16 1.451(7) .
C3 C4 1.559(6) .
C3 Ti 2.294(5) .
C4 C25 1.525(6) .
C4 C24 1.530(6) .
C4 C5 1.557(7) .
C6 C7 1.440(7) .
C6 C10 1.441(7) .
C6 Si 1.864(5) .
C6 Ti 2.312(4) .
C7 C8 1.415(6) .
C7 C22 1.494(7) .
C7 Ti 2.431(5) .
C8 C9 1.409(7) .
C8 C26 1.490(7) .
C8 Ti 2.492(5) .
C9 C10 1.411(7) .
C9 C23 1.508(6) .
C9 Ti 2.471(5) .
C10 C11 1.512(7) .
C10 Ti 2.347(5) .
C12 Si 1.864(5) .
C13 Si 1.887(5) .
C14 N 1.494(6) .
C14 C20 1.525(7) .
C14 C15 1.531(6) .
C14 C21 1.539(6) .
C16 C17 1.171(6) .
C17 C18 1.506(7) .
C18 C27B 1.536(4) .
C18 C19A 1.536(4) .
C18 C27A 1.536(4) .
C18 C19B 1.536(4) .
C18 C28B 1.536(4) .
C18 C28A 1.536(4) .
N Si 1.753(4) .
N Ti 1.975(4) .
O1 C1 1.274(5) 2_565
O1 Ti 2.071(3) .
O2 Ti 2.094(3) .
Si Ti 2.943(2) .
